data_7004222
loop_
_publ_author_name
'Chandrasekhar, Vadapalli'
'Pandian, Balasubramanian Murugesa'
'Boomishankar, Ramamoorthy'
'Steiner, Alexander'
'Cl\'erac, Rodolphe'

_publ_section_title
;
 Synthesis, structure and magnetic properties of linear
 heterobimetallic trinuclear Mn2Ln (Ln = Eu, Gd, Dy) complexes
;
_journal_issue 38
_journal_name_full 'Dalton Transactions'
_journal_page_first 5143
_journal_page_last 5145
_journal_paper_doi 10.1039/b804435j
_journal_year 2008
_chemical_formula_sum 'C56 H68 Cl6 Gd Mn2 N13 O18 P2 S2'
_chemical_formula_weight 1817.12
_chemical_name_systematic
;
?
;
_space_group_IT_number 2
_symmetry_cell_setting triclinic
_symmetry_space_group_name_Hall '-P 1'
_symmetry_space_group_name_H-M 'P -1'
_atom_sites_solution_hydrogens geom
_atom_sites_solution_primary direct
_atom_sites_solution_secondary difmap
_audit_creation_method SHELXL-97
_cell_angle_alpha 71.0420(10)
_cell_angle_beta 86.2820(10)
_cell_angle_gamma 62.1320(10)
_cell_formula_units_Z 1
_cell_length_a 11.5462(7)
_cell_length_b 11.8203(7)
_cell_length_c 15.9777(9)
_cell_measurement_temperature 100(2)
_cell_volume 1813.27(19)
_computing_structure_refinement 'SHELXL-97 (Sheldrick, 1997)'
_computing_structure_solution 'SHELXS-97 (Sheldrick, 1990)'
_diffrn_ambient_temperature 100(2)
_diffrn_measured_fraction_theta_full 0.978
_diffrn_measured_fraction_theta_max 0.978
_diffrn_measurement_device_type 'Bruker Smart Apex'
_diffrn_radiation_monochromator graphite
_diffrn_radiation_source 'fine-focus sealed tube'
_diffrn_radiation_type MoK\a
_diffrn_radiation_wavelength 0.71073
_diffrn_reflns_av_R_equivalents 0.0145
_diffrn_reflns_av_sigmaI/netI 0.0289
_diffrn_reflns_limit_h_max 14
_diffrn_reflns_limit_h_min -13
_diffrn_reflns_limit_k_max 13
_diffrn_reflns_limit_k_min -14
_diffrn_reflns_limit_l_max 11
_diffrn_reflns_limit_l_min -19
_diffrn_reflns_number 10357
_diffrn_reflns_theta_full 26.00
_diffrn_reflns_theta_max 26.00
_diffrn_reflns_theta_min 1.35
_exptl_absorpt_coefficient_mu 1.644
_exptl_absorpt_correction_T_max 0.8528
_exptl_absorpt_correction_T_min 0.8528
_exptl_absorpt_correction_type empirical
_exptl_absorpt_process_details SADABS
_exptl_crystal_colour 'orange red'
_exptl_crystal_density_diffrn 1.664
_exptl_crystal_density_method 'not measured'
_exptl_crystal_description prism
_exptl_crystal_F_000 917
_exptl_crystal_size_max 0.10
_exptl_crystal_size_mid 0.10
_exptl_crystal_size_min 0.10
_refine_diff_density_max 1.418
_refine_diff_density_min -1.325
_refine_diff_density_rms 0.117
_refine_ls_extinction_method none
_refine_ls_goodness_of_fit_ref 1.075
_refine_ls_hydrogen_treatment constr
_refine_ls_matrix_type full
_refine_ls_number_parameters 582
_refine_ls_number_reflns 6977
_refine_ls_number_restraints 444
_refine_ls_restrained_S_all 1.046
_refine_ls_R_factor_all 0.0432
_refine_ls_R_factor_gt 0.0415
_refine_ls_shift/su_max 0.001
_refine_ls_shift/su_mean 0.000
_refine_ls_structure_factor_coef Fsqd
_refine_ls_weighting_details 'calc w=1/[\s^2^(Fo^2^)+(0.0680P)^2^+3.9736P] where P=(Fo^2^+2Fc^2^)/3'
_refine_ls_weighting_scheme calc
_refine_ls_wR_factor_gt 0.1158
_refine_ls_wR_factor_ref 0.1172
_reflns_number_gt 6582
_reflns_number_total 6977
_reflns_threshold_expression >2sigma(I)
_cod_data_source_file b804435j.txt
_cod_data_source_block Mn2Gd
_cod_depositor_comments
;
The following automatic conversions were performed:
'_symmetry_cell_setting' value 'Triclinic' changed to 'triclinic'
according to '/home/saulius/struct/CIF-dictionaries/cif_core.dic'
dictionary named 'cif_core.dic' version 2.4.1 from 2010-06-29.

Automatic conversion script
Id: cif_fix_enum 1527 2010-12-29 10:47:43Z saulius 
;
_cod_original_cell_volume 1813.27(18)
_cod_original_sg_symbol_H-M P-1
_cod_database_code 7004222

loop_
_symmetry_equiv_pos_as_xyz
'x, y, z'
'-x, -y, -z'

loop_
_atom_site_label
_atom_site_type_symbol
_atom_site_fract_x
_atom_site_fract_y
_atom_site_fract_z
_atom_site_U_iso_or_equiv
_atom_site_adp_type
_atom_site_occupancy
_atom_site_symmetry_multiplicity
_atom_site_calc_flag
_atom_site_refinement_flags
_atom_site_disorder_assembly
_atom_site_disorder_group
Gd1 Gd 0.5000 0.0000 1.0000 0.01979(9) Uani 1 2 d S . .
Mn1 Mn 0.47563(5) 0.11898(5) 0.77993(3) 0.01848(13) Uani 1 1 d . . .
S1 S 0.43188(12) 0.30767(13) 0.42801(6) 0.0404(3) Uani 1 1 d . . .
P1 P 0.44858(10) 0.24001(11) 0.55651(6) 0.0274(2) Uani 1 1 d . . .
C11 C 0.3379(18) 0.073(2) 0.5728(16) 0.027(4) Uani 0.50 1 d PU A 1
H11D H 0.3942 -0.0141 0.6183 0.041 Uiso 0.50 1 calc PR A 1
H11E H 0.3711 0.0728 0.5148 0.041 Uiso 0.50 1 calc PR A 1
H11F H 0.2476 0.0862 0.5703 0.041 Uiso 0.50 1 calc PR A 1
N11 N 0.3388(6) 0.1829(6) 0.5951(4) 0.0256(9) Uani 0.50 1 d PU A 1
N12 N 0.3122(6) 0.1768(6) 0.6855(4) 0.0222(9) Uani 0.50 1 d PU A 1
C12 C 0.1912(6) 0.2067(7) 0.6971(4) 0.0131(12) Uiso 0.50 1 d PU A 1
H12 H 0.1357 0.2247 0.6479 0.016 Uiso 0.50 1 calc PR A 1
C13 C 0.1316(4) 0.2151(5) 0.7823(3) 0.0409(11) Uani 1 1 d U . .
C14 C 0.2089(3) 0.1527(3) 0.8647(2) 0.0203(7) Uani 1 1 d U A .
C15 C 0.1439(3) 0.1307(3) 0.9423(2) 0.0212(7) Uani 1 1 d U . .
C16 C 0.0110(4) 0.1679(4) 0.9368(3) 0.0251(7) Uani 1 1 d U A .
H16 H -0.0298 0.1505 0.9895 0.030 Uiso 1 1 calc R . .
C17 C -0.0632(4) 0.2312(4) 0.8538(3) 0.0296(8) Uani 1 1 d U . .
H17 H -0.1547 0.2580 0.8501 0.036 Uiso 1 1 calc R A .
C18 C -0.0039(4) 0.2541(5) 0.7787(3) 0.0417(11) Uani 1 1 d U A .
H18 H -0.0547 0.2973 0.7224 0.050 Uiso 1 1 calc R . .
C11' C 0.2689(12) 0.4852(8) 0.5799(7) 0.049(3) Uani 0.50 1 d PU A 2
H11A H 0.1739 0.5352 0.5829 0.074 Uiso 0.50 1 calc PR A 2
H11B H 0.2900 0.5223 0.5202 0.074 Uiso 0.50 1 calc PR A 2
H11C H 0.3165 0.4942 0.6238 0.074 Uiso 0.50 1 calc PR A 2
N11' N 0.3094(6) 0.3367(6) 0.5995(4) 0.0256(9) Uani 0.50 1 d PU A 2
N12' N 0.2946(6) 0.2612(6) 0.6885(4) 0.0222(9) Uani 0.50 1 d PU A 2
C12' C 0.1743(9) 0.2866(11) 0.7006(6) 0.046(2) Uani 0.50 1 d PU A 2
H12' H 0.1077 0.3558 0.6542 0.055 Uiso 0.50 1 calc PR A 2
C19 C 0.1653(4) 0.0455(5) 1.1000(3) 0.0325(9) Uani 1 1 d U . .
H19A H 0.2318 0.0008 1.1512 0.049 Uiso 1 1 calc R A .
H19B H 0.1263 -0.0127 1.1004 0.049 Uiso 1 1 calc R . .
H19C H 0.0963 0.1325 1.1035 0.049 Uiso 1 1 calc R . .
O11 O 0.3359(2) 0.1131(2) 0.87345(16) 0.0205(5) Uani 1 1 d U A .
O12 O 0.2258(2) 0.0687(3) 1.01945(16) 0.0251(5) Uani 1 1 d U A .
C21 C 0.7182(11) 0.1146(10) 0.5758(7) 0.030(2) Uani 0.50 1 d PU A 1
H21A H 0.7461 0.1365 0.6224 0.045 Uiso 0.50 1 calc PR A 1
H21B H 0.6998 0.1872 0.5187 0.045 Uiso 0.50 1 calc PR A 1
H21C H 0.7884 0.0287 0.5715 0.045 Uiso 0.50 1 calc PR A 1
N21 N 0.5982(5) 0.1015(5) 0.5980(4) 0.0153(10) Uiso 0.50 1 d PU A 1
N22 N 0.6062(7) 0.0189(7) 0.6884(4) 0.0244(9) Uani 0.50 1 d PU A 1
C22 C 0.6928(7) -0.1068(6) 0.7052(4) 0.0151(12) Uiso 0.50 1 d PU A 1
H22 H 0.7456 -0.1299 0.6592 0.018 Uiso 0.50 1 calc PR A 1
C23 C 0.7160(6) -0.2147(4) 0.7877(3) 0.0499(13) Uani 1 1 d U . .
C24 C 0.6745(4) -0.1946(4) 0.8692(2) 0.0250(7) Uani 1 1 d U A .
C25 C 0.7363(4) -0.3075(4) 0.9476(2) 0.0239(7) Uani 1 1 d U . .
C26 C 0.8332(4) -0.4312(4) 0.9452(3) 0.0284(8) Uani 1 1 d U A .
H26 H 0.8745 -0.5046 0.9991 0.034 Uiso 1 1 calc R . .
C27 C 0.8711(4) -0.4489(4) 0.8633(3) 0.0372(10) Uani 1 1 d U . .
H27 H 0.9372 -0.5346 0.8616 0.045 Uiso 1 1 calc R A .
C28 C 0.8136(6) -0.3443(5) 0.7874(3) 0.0556(15) Uani 1 1 d U A .
H28 H 0.8389 -0.3575 0.7322 0.067 Uiso 1 1 calc R . .
C21' C 0.3729(18) 0.054(2) 0.5733(14) 0.032(4) Uani 0.50 1 d PU A 2
H21D H 0.4142 -0.0418 0.5773 0.048 Uiso 0.50 1 calc PR A 2
H21E H 0.3301 0.1116 0.5129 0.048 Uiso 0.50 1 calc PR A 2
H21F H 0.3069 0.0700 0.6159 0.048 Uiso 0.50 1 calc PR A 2
N21' N 0.4768(8) 0.0869(8) 0.5946(5) 0.0421(17) Uani 0.50 1 d PU A 2
N22' N 0.5358(7) 0.0114(7) 0.6860(4) 0.0244(9) Uani 0.50 1 d PU A 2
C22' C 0.6219(11) -0.1137(10) 0.6986(6) 0.044(2) Uani 0.50 1 d PU A 2
H22' H 0.6292 -0.1476 0.6510 0.053 Uiso 0.50 1 calc PR A 2
C29 C 0.7447(4) -0.3926(4) 1.1051(3) 0.0302(8) Uani 1 1 d U . .
H29A H 0.7059 -0.3625 1.1554 0.045 Uiso 1 1 calc R A .
H29B H 0.8404 -0.4287 1.1126 0.045 Uiso 1 1 calc R . .
H29C H 0.7247 -0.4637 1.1030 0.045 Uiso 1 1 calc R . .
O21 O 0.5846(2) -0.0776(2) 0.87542(16) 0.0229(5) Uani 1 1 d U A .
O22 O 0.6904(3) -0.2798(3) 1.02376(16) 0.0248(5) Uani 1 1 d U A .
C31 C 0.3456(14) 0.4980(13) 0.5525(9) 0.064(3) Uani 0.50 1 d PU A 1
H31A H 0.2807 0.5365 0.5915 0.096 Uiso 0.50 1 calc PR A 1
H31B H 0.2999 0.5113 0.4978 0.096 Uiso 0.50 1 calc PR A 1
H31C H 0.4003 0.5436 0.5377 0.096 Uiso 0.50 1 calc PR A 1
N31 N 0.4282(5) 0.3543(5) 0.5978(3) 0.0151(10) Uani 0.50 1 d PU A 1
N32 N 0.4768(7) 0.3096(7) 0.6885(4) 0.0226(10) Uani 0.50 1 d PU A 1
C32 C 0.4987(8) 0.3934(8) 0.7105(5) 0.0155(15) Uani 0.50 1 d PU A 1
H32 H 0.4746 0.4800 0.6673 0.019 Uiso 0.50 1 calc PR A 1
C33 C 0.5600(4) 0.3634(4) 0.8003(3) 0.0312(9) Uani 1 1 d U . .
C34 C 0.5632(3) 0.2624(4) 0.8790(2) 0.0216(7) Uani 1 1 d U A .
C35 C 0.5950(3) 0.2698(3) 0.9610(2) 0.0202(7) Uani 1 1 d U . .
C36 C 0.6203(4) 0.3718(4) 0.9636(2) 0.0251(7) Uani 1 1 d U A .
H36 H 0.6421 0.3741 1.0191 0.030 Uiso 1 1 calc R . .
C37 C 0.6139(4) 0.4714(4) 0.8849(3) 0.0251(7) Uani 1 1 d U . .
H37 H 0.6298 0.5424 0.8869 0.030 Uiso 1 1 calc R A .
C38 C 0.5850(4) 0.4671(4) 0.8050(3) 0.0276(8) Uani 1 1 d U A .
H38 H 0.5816 0.5351 0.7517 0.033 Uiso 1 1 calc R . .
C31' C 0.7068(11) 0.1717(14) 0.5862(7) 0.047(3) Uani 0.50 1 d PU A 2
H31D H 0.7616 0.2115 0.5936 0.070 Uiso 0.50 1 calc PR A 2
H31E H 0.7057 0.1714 0.5250 0.070 Uiso 0.50 1 calc PR A 2
H31F H 0.7431 0.0784 0.6277 0.070 Uiso 0.50 1 calc PR A 2
N31' N 0.5683(9) 0.2547(9) 0.6052(5) 0.0458(19) Uani 0.50 1 d PU A 2
N32' N 0.5530(7) 0.2496(7) 0.6969(4) 0.0226(10) Uani 0.50 1 d PU A 2
C32' C 0.5663(13) 0.3427(12) 0.7136(6) 0.038(2) Uani 0.50 1 d PU A 2
H32' H 0.5818 0.4044 0.6651 0.045 Uiso 0.50 1 calc PR A 2
C39 C 0.6335(4) 0.1667(4) 1.1183(2) 0.0283(8) Uani 1 1 d . . .
H39A H 0.6294 0.0919 1.1659 0.042 Uiso 1 1 calc R A .
H39B H 0.5741 0.2529 1.1275 0.042 Uiso 1 1 calc R . .
H39C H 0.7239 0.1535 1.1190 0.042 Uiso 1 1 calc R . .
O31 O 0.5372(3) 0.1646(3) 0.88091(16) 0.0227(5) Uani 1 1 d . A .
O32 O 0.5943(3) 0.1695(3) 1.03407(16) 0.0242(5) Uani 1 1 d . A .
N40 N -0.0006(8) 0.1955(12) 0.4894(4) 0.053(3) Uani 0.50 1 d PU . .
O41 O -0.0191(7) 0.2427(9) 0.5395(7) 0.063(2) Uani 0.50 1 d PU . .
O42 O 0.0481(7) 0.2249(7) 0.4202(5) 0.0486(16) Uani 0.50 1 d PU . .
O43 O -0.0106(8) 0.0830(9) 0.4998(5) 0.0580(19) Uani 0.50 1 d PU . .
C1 C 0.101(3) 0.849(3) 0.696(2) 0.073(8) Uani 0.578(7) 1 d P B 1
H1 H 0.0423 0.8690 0.6437 0.087 Uiso 0.578(7) 1 calc PR B 1
Cl1 Cl 0.0560(10) 0.9939(13) 0.7254(9) 0.067(3) Uani 0.578(7) 1 d P B 1
Cl2 Cl 0.2709(4) 0.7864(4) 0.6741(3) 0.0435(8) Uani 0.578(7) 1 d P B 1
Cl3 Cl 0.0921(4) 0.7282(3) 0.7896(3) 0.0872(19) Uani 0.578(7) 1 d P B 1
C1' C 0.1017(19) 0.850(2) 0.6948(13) 0.021(4) Uiso 0.422(7) 1 d P B 2
H1' H 0.0724 0.8991 0.6298 0.025 Uiso 0.422(7) 1 calc PR B 2
Cl1' Cl 0.0562(10) 0.9754(16) 0.7400(11) 0.053(3) Uani 0.422(7) 1 d P B 2
Cl2' Cl 0.2628(7) 0.7433(9) 0.7004(7) 0.085(2) Uani 0.422(7) 1 d P B 2
Cl3' Cl 0.0080(6) 0.7578(6) 0.7328(4) 0.0865(19) Uani 0.422(7) 1 d P B 2
O50 O 0.1003(6) 0.4260(6) 0.4270(3) 0.0860(15) Uani 1 1 d . . .
O60 O 0.1289(9) 0.5130(8) 0.6671(6) 0.067(2) Uani 0.50 1 d P . .

loop_
_atom_site_aniso_label
_atom_site_aniso_U_11
_atom_site_aniso_U_22
_atom_site_aniso_U_33
_atom_site_aniso_U_23
_atom_site_aniso_U_13
_atom_site_aniso_U_12
Gd1 0.02533(14) 0.02347(14) 0.01126(14) -0.00409(9) 0.00218(9) -0.01322(11)
Mn1 0.0235(3) 0.0215(3) 0.0120(3) -0.0039(2) 0.0019(2) -0.0129(2)
S1 0.0516(6) 0.0554(7) 0.0123(5) -0.0003(4) 0.0020(4) -0.0308(6)
P1 0.0341(5) 0.0356(5) 0.0123(4) -0.0020(4) 0.0017(4) -0.0201(4)
C11 0.032(6) 0.028(5) 0.027(5) -0.014(3) 0.004(4) -0.014(4)
N11 0.034(2) 0.029(2) 0.015(2) -0.0034(17) 0.0018(17) -0.018(2)
N12 0.030(2) 0.026(2) 0.0123(19) -0.0043(19) 0.0033(16) -0.016(2)
C13 0.030(2) 0.066(3) 0.020(2) -0.0067(19) 0.0020(16) -0.022(2)
C14 0.0220(16) 0.0219(16) 0.0181(17) -0.0067(13) 0.0023(13) -0.0111(14)
C15 0.0246(17) 0.0205(16) 0.0212(17) -0.0084(14) 0.0032(13) -0.0119(14)
C16 0.0249(18) 0.0261(17) 0.0272(19) -0.0107(15) 0.0084(14) -0.0138(15)
C17 0.0216(18) 0.034(2) 0.035(2) -0.0144(17) 0.0033(15) -0.0132(16)
C18 0.027(2) 0.067(3) 0.024(2) -0.009(2) -0.0030(16) -0.019(2)
C11' 0.069(7) 0.016(4) 0.031(5) 0.000(3) -0.013(5) 0.001(4)
N11' 0.034(2) 0.029(2) 0.015(2) -0.0034(17) 0.0018(17) -0.018(2)
N12' 0.030(2) 0.026(2) 0.0123(19) -0.0043(19) 0.0033(16) -0.016(2)
C12' 0.033(5) 0.060(6) 0.026(4) -0.007(4) -0.007(3) -0.011(4)
C19 0.030(2) 0.047(2) 0.0193(19) -0.0076(17) 0.0074(15) -0.0207(19)
O11 0.0220(12) 0.0238(12) 0.0171(12) -0.0046(10) 0.0029(9) -0.0134(10)
O12 0.0235(13) 0.0346(14) 0.0152(12) -0.0046(10) 0.0036(10) -0.0146(11)
C21 0.030(4) 0.034(4) 0.028(4) -0.009(3) 0.008(3) -0.018(3)
N22 0.030(3) 0.031(2) 0.0141(19) -0.0059(17) 0.005(2) -0.017(2)
C23 0.077(4) 0.027(2) 0.024(2) -0.0085(17) 0.017(2) -0.009(2)
C24 0.0319(19) 0.0246(17) 0.0197(18) -0.0097(14) 0.0063(14) -0.0132(15)
C25 0.0246(18) 0.0268(18) 0.0247(19) -0.0096(15) 0.0045(14) -0.0152(15)
C26 0.0262(18) 0.0256(18) 0.034(2) -0.0083(16) 0.0008(15) -0.0134(16)
C27 0.037(2) 0.027(2) 0.048(3) -0.0161(19) 0.0156(19) -0.0146(18)
C28 0.084(4) 0.031(2) 0.034(3) -0.016(2) 0.029(3) -0.013(2)
C21' 0.037(9) 0.041(8) 0.020(5) -0.008(6) 0.000(7) -0.021(8)
N21' 0.058(5) 0.048(4) 0.025(4) -0.011(3) 0.000(3) -0.030(4)
N22' 0.030(3) 0.031(2) 0.0141(19) -0.0059(17) 0.005(2) -0.017(2)
C22' 0.063(6) 0.042(5) 0.032(5) -0.021(4) 0.018(4) -0.024(5)
C29 0.039(2) 0.0263(18) 0.0191(18) 0.0001(15) -0.0045(15) -0.0150(17)
O21 0.0271(13) 0.0232(12) 0.0157(12) -0.0067(10) 0.0021(9) -0.0097(10)
O22 0.0307(13) 0.0239(12) 0.0169(12) -0.0036(10) -0.0009(10) -0.0123(11)
C31 0.075(5) 0.058(5) 0.059(5) -0.018(4) -0.013(4) -0.029(4)
N31 0.026(3) 0.019(3) 0.003(2) 0.0020(19) -0.0017(19) -0.016(2)
N32 0.028(3) 0.027(3) 0.0137(19) -0.004(2) 0.001(2) -0.015(2)
C32 0.010(3) 0.014(3) 0.016(3) -0.001(3) 0.001(3) -0.003(3)
C33 0.049(2) 0.039(2) 0.0177(18) -0.0073(16) 0.0043(16) -0.033(2)
C34 0.0251(17) 0.0257(17) 0.0186(17) -0.0070(14) 0.0051(13) -0.0163(15)
C35 0.0202(16) 0.0231(16) 0.0167(16) -0.0067(13) 0.0030(13) -0.0100(14)
C36 0.0271(18) 0.0275(18) 0.0223(18) -0.0112(15) 0.0013(14) -0.0122(15)
C37 0.0276(18) 0.0227(17) 0.0291(19) -0.0091(15) 0.0035(15) -0.0147(15)
C38 0.036(2) 0.0304(19) 0.0210(18) -0.0045(15) 0.0028(15) -0.0220(17)
C31' 0.038(6) 0.066(8) 0.024(5) -0.005(5) 0.009(4) -0.023(6)
N31' 0.063(5) 0.054(5) 0.028(4) -0.012(3) 0.008(3) -0.035(4)
N32' 0.028(3) 0.027(3) 0.0137(19) -0.004(2) 0.001(2) -0.015(2)
C32' 0.061(7) 0.045(6) 0.019(4) -0.004(4) 0.006(5) -0.038(5)
C39 0.041(2) 0.0294(19) 0.0157(17) -0.0052(15) -0.0036(15) -0.0181(17)
O31 0.0327(13) 0.0282(13) 0.0163(12) -0.0087(10) 0.0063(10) -0.0211(11)
O32 0.0353(14) 0.0277(13) 0.0153(12) -0.0060(10) 0.0000(10) -0.0197(11)
N40 0.042(4) 0.124(8) 0.005(3) -0.005(4) 0.002(3) -0.058(5)
O41 0.035(4) 0.080(5) 0.105(7) -0.067(5) 0.017(4) -0.028(4)
O42 0.048(4) 0.054(4) 0.045(4) -0.016(3) 0.009(3) -0.026(3)
O43 0.054(4) 0.068(5) 0.039(4) -0.012(4) 0.002(3) -0.023(4)
C1 0.088(13) 0.066(10) 0.075(11) -0.029(7) 0.034(7) -0.045(8)
Cl1 0.069(4) 0.0472(19) 0.077(5) -0.032(3) -0.013(3) -0.013(2)
Cl2 0.0374(13) 0.0528(18) 0.0462(14) -0.0241(12) 0.0154(10) -0.0221(12)
Cl3 0.089(3) 0.0427(13) 0.104(3) -0.0092(14) 0.060(2) -0.0263(14)
Cl1' 0.032(3) 0.078(7) 0.058(4) -0.047(5) 0.013(3) -0.019(4)
Cl2' 0.052(2) 0.089(5) 0.144(8) -0.086(5) 0.026(4) -0.029(3)
Cl3' 0.108(4) 0.107(4) 0.085(3) -0.023(3) 0.018(3) -0.089(3)
O50 0.102(4) 0.098(4) 0.063(3) -0.022(3) -0.012(3) -0.052(3)
O60 0.075(6) 0.053(4) 0.065(5) -0.015(4) -0.006(4) -0.024(4)

loop_
_atom_type_symbol
_atom_type_description
_atom_type_scat_dispersion_real
_atom_type_scat_dispersion_imag
_atom_type_scat_source
C C 0.0033 0.0016 'International Tables Vol C Tables 4.2.6.8 and 6.1.1.4'
H H 0.0000 0.0000 'International Tables Vol C Tables 4.2.6.8 and 6.1.1.4'
N N 0.0061 0.0033 'International Tables Vol C Tables 4.2.6.8 and 6.1.1.4'
O O 0.0106 0.0060 'International Tables Vol C Tables 4.2.6.8 and 6.1.1.4'
P P 0.1023 0.0942 'International Tables Vol C Tables 4.2.6.8 and 6.1.1.4'
S S 0.1246 0.1234 'International Tables Vol C Tables 4.2.6.8 and 6.1.1.4'
Cl Cl 0.1484 0.1585 'International Tables Vol C Tables 4.2.6.8 and 6.1.1.4'
Mn Mn 0.3368 0.7283 'International Tables Vol C Tables 4.2.6.8 and 6.1.1.4'
Gd Gd -0.1653 3.9035 'International Tables Vol C Tables 4.2.6.8 and 6.1.1.4'

loop_
_geom_angle_atom_site_label_1
_geom_angle_atom_site_label_2
_geom_angle_atom_site_label_3
_geom_angle
_geom_angle_site_symmetry_1
_geom_angle_site_symmetry_3
_geom_angle_publ_flag
O11 Gd1 O11 180.0 2_657 . ?
O11 Gd1 O21 112.37(8) 2_657 . ?
O11 Gd1 O21 67.63(8) . . ?
O11 Gd1 O21 67.63(8) 2_657 2_657 ?
O11 Gd1 O21 112.37(8) . 2_657 ?
O21 Gd1 O21 180.00(12) . 2_657 ?
O11 Gd1 O31 112.65(8) 2_657 . ?
O11 Gd1 O31 67.35(8) . . ?
O21 Gd1 O31 67.31(8) . . ?
O21 Gd1 O31 112.69(8) 2_657 . ?
O11 Gd1 O31 67.35(8) 2_657 2_657 ?
O11 Gd1 O31 112.65(8) . 2_657 ?
O21 Gd1 O31 112.69(8) . 2_657 ?
O21 Gd1 O31 67.31(8) 2_657 2_657 ?
O31 Gd1 O31 179.999(1) . 2_657 ?
O11 Gd1 O32 65.69(7) 2_657 . ?
O11 Gd1 O32 114.31(7) . . ?
O21 Gd1 O32 115.22(8) . . ?
O21 Gd1 O32 64.78(8) 2_657 . ?
O31 Gd1 O32 57.92(7) . . ?
O31 Gd1 O32 122.08(7) 2_657 . ?
O11 Gd1 O32 114.31(7) 2_657 2_657 ?
O11 Gd1 O32 65.69(7) . 2_657 ?
O21 Gd1 O32 64.78(8) . 2_657 ?
O21 Gd1 O32 115.22(8) 2_657 2_657 ?
O31 Gd1 O32 122.08(7) . 2_657 ?
O31 Gd1 O32 57.92(7) 2_657 2_657 ?
O32 Gd1 O32 180.0 . 2_657 ?
O11 Gd1 O22 64.20(8) 2_657 . ?
O11 Gd1 O22 115.80(8) . . ?
O21 Gd1 O22 57.81(8) . . ?
O21 Gd1 O22 122.19(8) 2_657 . ?
O31 Gd1 O22 113.98(8) . . ?
O31 Gd1 O22 66.02(8) 2_657 . ?
O32 Gd1 O22 117.65(7) . . ?
O32 Gd1 O22 62.35(7) 2_657 . ?
O11 Gd1 O22 115.80(8) 2_657 2_657 ?
O11 Gd1 O22 64.20(8) . 2_657 ?
O21 Gd1 O22 122.19(8) . 2_657 ?
O21 Gd1 O22 57.81(8) 2_657 2_657 ?
O31 Gd1 O22 66.02(8) . 2_657 ?
O31 Gd1 O22 113.98(8) 2_657 2_657 ?
O32 Gd1 O22 62.35(7) . 2_657 ?
O32 Gd1 O22 117.65(7) 2_657 2_657 ?
O22 Gd1 O22 180.000(1) . 2_657 ?
O11 Gd1 O12 57.77(7) 2_657 2_657 ?
O11 Gd1 O12 122.23(7) . 2_657 ?
O21 Gd1 O12 65.44(8) . 2_657 ?
O21 Gd1 O12 114.56(8) 2_657 2_657 ?
O31 Gd1 O12 64.77(8) . 2_657 ?
O31 Gd1 O12 115.23(8) 2_657 2_657 ?
O32 Gd1 O12 61.87(8) . 2_657 ?
O32 Gd1 O12 118.13(8) 2_657 2_657 ?
O22 Gd1 O12 61.07(7) . 2_657 ?
O22 Gd1 O12 118.93(7) 2_657 2_657 ?
O11 Gd1 O12 122.23(7) 2_657 . ?
O11 Gd1 O12 57.77(7) . . ?
O21 Gd1 O12 114.57(8) . . ?
O21 Gd1 O12 65.43(8) 2_657 . ?
O31 Gd1 O12 115.23(8) . . ?
O31 Gd1 O12 64.77(8) 2_657 . ?
O32 Gd1 O12 118.13(8) . . ?
O32 Gd1 O12 61.87(8) 2_657 . ?
O22 Gd1 O12 118.93(7) . . ?
O22 Gd1 O12 61.07(7) 2_657 . ?
O12 Gd1 O12 180.0 2_657 . ?
O31 Mn1 O21 78.46(10) . . ?
O31 Mn1 O11 78.23(9) . . ?
O21 Mn1 O11 78.28(9) . . ?
O31 Mn1 N22' 146.30(19) . . ?
O21 Mn1 N22' 83.91(18) . . ?
O11 Mn1 N22' 125.93(19) . . ?
O31 Mn1 N32' 81.57(18) . . ?
O21 Mn1 N32' 127.22(19) . . ?
O11 Mn1 N32' 143.04(19) . . ?
N22' Mn1 N32' 86.7(2) . . ?
O31 Mn1 N12 145.75(18) . . ?
O21 Mn1 N12 124.59(18) . . ?
O11 Mn1 N12 82.27(17) . . ?
N22' Mn1 N12 67.1(2) . . ?
N32' Mn1 N12 98.2(2) . . ?
O31 Mn1 N12' 123.45(18) . . ?
O21 Mn1 N12' 146.32(17) . . ?
O11 Mn1 N12' 81.76(17) . . ?
N22' Mn1 N12' 86.2(2) . . ?
N32' Mn1 N12' 84.1(2) . . ?
N12 Mn1 N12' 24.6(2) . . ?
O31 Mn1 N22 125.26(18) . . ?
O21 Mn1 N22 82.39(17) . . ?
O11 Mn1 N22 145.57(18) . . ?
N22' Mn1 N22 22.6(2) . . ?
N32' Mn1 N22 70.6(2) . . ?
N12 Mn1 N22 85.7(2) . . ?
N12' Mn1 N22 99.9(2) . . ?
O31 Mn1 N32 84.27(17) . . ?
O21 Mn1 N32 147.20(18) . . ?
O11 Mn1 N32 125.19(19) . . ?
N22' Mn1 N32 95.9(2) . . ?
N32' Mn1 N32 21.1(2) . . ?
N12 Mn1 N32 84.4(2) . . ?
N12' Mn1 N32 65.9(2) . . ?
N22 Mn1 N32 85.2(2) . . ?
O31 Mn1 Gd1 46.85(6) . . ?
O21 Mn1 Gd1 46.83(7) . . ?
O11 Mn1 Gd1 46.77(6) . . ?
N22' Mn1 Gd1 129.71(17) . . ?
N32' Mn1 Gd1 127.77(16) . . ?
N12 Mn1 Gd1 127.89(15) . . ?
N12' Mn1 Gd1 127.21(15) . . ?
N22 Mn1 Gd1 128.15(16) . . ?
N32 Mn1 Gd1 129.93(16) . . ?
N21' P1 N31 136.0(3) . . ?
N21' P1 N11 52.9(4) . . ?
N31 P1 N11 108.7(3) . . ?
N21' P1 N21 54.0(3) . . ?
N31 P1 N21 109.3(3) . . ?
N11 P1 N21 104.2(3) . . ?
N21' P1 N31' 108.8(4) . . ?
N31 P1 N31' 52.2(4) . . ?
N11 P1 N31' 135.0(3) . . ?
N21 P1 N31' 60.1(3) . . ?
N21' P1 N11' 108.4(4) . . ?
N31 P1 N11' 52.3(3) . . ?
N11 P1 N11' 59.9(3) . . ?
N21 P1 N11' 136.7(3) . . ?
N31' P1 N11' 101.0(4) . . ?
N21' P1 S1 112.3(3) . . ?
N31 P1 S1 111.66(19) . . ?
N11 P1 S1 111.6(2) . . ?
N21 P1 S1 111.07(19) . . ?
N31' P1 S1 113.4(3) . . ?
N11' P1 S1 112.2(2) . . ?
N12 N11 C11 113.1(10) . . ?
N12 N11 P1 114.3(5) . . ?
C11 N11 P1 121.5(9) . . ?
C12 N12 N11 112.0(6) . . ?
C12 N12 Mn1 130.2(5) . . ?
N11 N12 Mn1 117.8(4) . . ?
N12 C12 C13 124.8(6) . . ?
C14 C13 C18 120.6(4) . . ?
C14 C13 C12 122.1(4) . . ?
C18 C13 C12 114.9(4) . . ?
C14 C13 C12' 120.7(5) . . ?
C18 C13 C12' 115.1(5) . . ?
C12 C13 C12' 34.6(4) . . ?
O11 C14 C13 124.1(3) . . ?
O11 C14 C15 119.1(3) . . ?
C13 C14 C15 116.8(3) . . ?
O12 C15 C16 125.3(3) . . ?
O12 C15 C14 113.2(3) . . ?
C16 C15 C14 121.5(3) . . ?
C15 C16 C17 120.2(3) . . ?
C18 C17 C16 119.6(4) . . ?
C17 C18 C13 121.3(4) . . ?
N12' N11' C11' 117.3(6) . . ?
N12' N11' P1 112.8(5) . . ?
C11' N11' P1 118.7(6) . . ?
C12' N12' N11' 113.5(6) . . ?
C12' N12' Mn1 129.5(6) . . ?
N11' N12' Mn1 116.9(4) . . ?
N12' C12' C13 125.0(7) . . ?
C14 O11 Mn1 133.1(2) . . ?
C14 O11 Gd1 133.7(2) . . ?
Mn1 O11 Gd1 93.11(9) . . ?
C15 O12 C19 115.7(3) . . ?
C15 O12 Gd1 116.2(2) . . ?
C19 O12 Gd1 128.1(2) . . ?
N22 N21 C21 113.6(6) . . ?
N22 N21 P1 115.2(4) . . ?
C21 N21 P1 118.9(5) . . ?
C22 N22 N21 112.9(6) . . ?
C22 N22 Mn1 128.9(5) . . ?
N21 N22 Mn1 118.2(4) . . ?
N22 C22 C23 125.4(6) . . ?
C24 C23 C28 119.8(4) . . ?
C24 C23 C22 124.3(4) . . ?
C28 C23 C22 114.0(4) . . ?
C24 C23 C22' 119.1(5) . . ?
C28 C23 C22' 117.5(5) . . ?
C22 C23 C22' 33.2(4) . . ?
O21 C24 C23 123.7(3) . . ?
O21 C24 C25 119.3(3) . . ?
C23 C24 C25 117.0(3) . . ?
O22 C25 C26 124.8(3) . . ?
O22 C25 C24 113.4(3) . . ?
C26 C25 C24 121.8(3) . . ?
C25 C26 C27 120.0(4) . . ?
C28 C27 C26 119.8(4) . . ?
C27 C28 C23 121.6(4) . . ?
N22' N21' C21' 111.5(9) . . ?
N22' N21' P1 116.8(5) . . ?
C21' N21' P1 118.2(9) . . ?
C22' N22' N21' 113.4(7) . . ?
C22' N22' Mn1 129.0(6) . . ?
N21' N22' Mn1 117.6(5) . . ?
N22' C22' C23 124.7(7) . . ?
C24 O21 Mn1 133.0(2) . . ?
C24 O21 Gd1 133.4(2) . . ?
Mn1 O21 Gd1 93.29(9) . . ?
C25 O22 C29 115.7(3) . . ?
C25 O22 Gd1 115.9(2) . . ?
C29 O22 Gd1 128.4(2) . . ?
N32 N31 C31 118.8(7) . . ?
N32 N31 P1 117.3(4) . . ?
C31 N31 P1 123.1(6) . . ?
C32 N32 N31 114.9(6) . . ?
C32 N32 Mn1 127.4(5) . . ?
N31 N32 Mn1 117.0(4) . . ?
N32 C32 C33 124.2(6) . . ?
C38 C33 C34 120.2(3) . . ?
C38 C33 C32' 117.4(5) . . ?
C34 C33 C32' 120.4(5) . . ?
C38 C33 C32 113.1(4) . . ?
C34 C33 C32 124.9(4) . . ?
C32' C33 C32 28.0(4) . . ?
O31 C34 C33 124.2(3) . . ?
O31 C34 C35 118.7(3) . . ?
C33 C34 C35 117.1(3) . . ?
O32 C35 C36 125.2(3) . . ?
O32 C35 C34 113.4(3) . . ?
C36 C35 C34 121.5(3) . . ?
C35 C36 C37 120.1(3) . . ?
C38 C37 C36 120.1(3) . . ?
C37 C38 C33 121.0(3) . . ?
N32' N31' C31' 115.4(7) . . ?
N32' N31' P1 114.0(6) . . ?
C31' N31' P1 114.7(7) . . ?
C32' N32' N31' 113.1(7) . . ?
C32' N32' Mn1 127.6(6) . . ?
N31' N32' Mn1 118.0(5) . . ?
N32' C32' C33 126.7(7) . . ?
C34 O31 Mn1 132.5(2) . . ?
C34 O31 Gd1 133.0(2) . . ?
Mn1 O31 Gd1 93.55(9) . . ?
C35 O32 C39 115.8(3) . . ?
C35 O32 Gd1 115.96(19) . . ?
C39 O32 Gd1 128.1(2) . . ?
O41 N40 O42 125.4(11) . . ?
O41 N40 O43 123.9(9) . . ?
O42 N40 O43 110.1(9) . . ?
Cl3 C1 Cl1 106.5(17) . . ?
Cl3 C1 Cl2 107.6(15) . . ?
Cl1 C1 Cl2 106.9(16) . . ?
Cl2' C1' Cl1' 118.3(12) . . ?
Cl2' C1' Cl3' 111.1(12) . . ?
Cl1' C1' Cl3' 111.3(13) . . ?

loop_
_geom_bond_atom_site_label_1
_geom_bond_atom_site_label_2
_geom_bond_distance
_geom_bond_site_symmetry_2
_geom_bond_publ_flag
Gd1 O11 2.416(2) 2_657 ?
Gd1 O11 2.416(2) . ?
Gd1 O21 2.419(2) . ?
Gd1 O21 2.419(2) 2_657 ?
Gd1 O31 2.421(2) . ?
Gd1 O31 2.421(2) 2_657 ?
Gd1 O32 2.884(2) . ?
Gd1 O32 2.884(2) 2_657 ?
Gd1 O22 2.900(3) . ?
Gd1 O22 2.900(3) 2_657 ?
Gd1 O12 2.900(2) 2_657 ?
Gd1 O12 2.900(2) . ?
Mn1 O31 2.115(2) . ?
Mn1 O21 2.126(2) . ?
Mn1 O11 2.137(2) . ?
Mn1 N22' 2.152(6) . ?
Mn1 N32' 2.179(6) . ?
Mn1 N12 2.191(6) . ?
Mn1 N12' 2.201(6) . ?
Mn1 N22 2.232(6) . ?
Mn1 N32 2.258(6) . ?
S1 P1 1.9319(14) . ?
P1 N21' 1.585(8) . ?
P1 N31 1.606(5) . ?
P1 N11 1.694(6) . ?
P1 N21 1.704(5) . ?
P1 N31' 1.731(8) . ?
P1 N11' 1.735(7) . ?
C11 N11 1.46(2) . ?
N11 N12 1.443(8) . ?
N12 C12 1.287(9) . ?
C12 C13 1.497(8) . ?
C13 C14 1.407(5) . ?
C13 C18 1.408(6) . ?
C13 C12' 1.500(11) . ?
C14 O11 1.315(4) . ?
C14 C15 1.421(5) . ?
C15 O12 1.368(4) . ?
C15 C16 1.384(5) . ?
C16 C17 1.398(5) . ?
C17 C18 1.357(6) . ?
C11' N11' 1.514(11) . ?
N11' N12' 1.462(8) . ?
N12' C12' 1.292(11) . ?
C19 O12 1.433(4) . ?
C21 N21 1.473(11) . ?
N21 N22 1.438(8) . ?
N22 C22 1.290(9) . ?
C22 C23 1.439(8) . ?
C23 C24 1.413(5) . ?
C23 C28 1.416(6) . ?
C23 C22' 1.586(11) . ?
C24 O21 1.318(4) . ?
C24 C25 1.414(5) . ?
C25 O22 1.371(4) . ?
C25 C26 1.376(5) . ?
C26 C27 1.402(6) . ?
C27 C28 1.343(7) . ?
C21' N21' 1.51(2) . ?
N21' N22' 1.452(9) . ?
N22' C22' 1.294(12) . ?
C29 O22 1.435(4) . ?
C31 N31 1.448(13) . ?
N31 N32 1.422(8) . ?
N32 C32 1.282(10) . ?
C32 C33 1.500(8) . ?
C33 C38 1.410(5) . ?
C33 C34 1.413(5) . ?
C33 C32' 1.474(10) . ?
C34 O31 1.315(4) . ?
C34 C35 1.423(5) . ?
C35 O32 1.371(4) . ?
C35 C36 1.379(5) . ?
C36 C37 1.393(5) . ?
C37 C38 1.362(5) . ?
C31' N31' 1.508(15) . ?
N31' N32' 1.450(10) . ?
N32' C32' 1.289(12) . ?
C39 O32 1.433(4) . ?
N40 O41 1.074(11) . ?
N40 O42 1.229(9) . ?
N40 O43 1.345(13) . ?
C1 Cl3 1.73(3) . ?
C1 Cl1 1.76(3) . ?
C1 Cl2 1.81(3) . ?
C1' Cl2' 1.68(2) . ?
C1' Cl1' 1.70(3) . ?
C1' Cl3' 1.82(2) . ?
